data_4321921
loop_
_publ_author_name
'Yan Ding'
'Wengan Wu'
'Phillip E. Fanwick'
'Richard A. Walton'

_publ_contact_author
;
     Richard A. Walton
     Department of Chemistry
     Purdue University
     1393 Brown Building
     W. Lafayette
     IN 47907
     USA
;
_publ_contact_author_email walton@chem.purdue.edu
_publ_contact_author_fax '(765) 494 0239'
_publ_contact_author_phone '(765) 494 5464'
_publ_section_title
;
 Reactions of the Dirhenium(II) Complexes Re2X4(\m-dppm)2 (X = Cl, Br;
 dppm = Ph2PCH2PPh2) with Isocyanides. 18.1 The Isolation and
 Characterization of Isomers of the [Re2Cl2(\m-dppm)2(CO)(CNXyl)3]2+
 Cation and Its Monocationic and Neutral Congeners
;
_journal_name_full 'Inorganic Chemistry'
_journal_page_first 1918
_journal_page_last 1928
_journal_paper_doi 10.1021/ic981192q
_journal_volume 38
_journal_year 1999
_chemical_formula_sum 'C78 H71 Cl2 N3 O P4 Re2'
_chemical_formula_weight 1633.66
_chemical_name_systematic ' ?'
_space_group_IT_number 2
_symmetry_cell_setting triclinic
_symmetry_space_group_name_Hall '-P 1'
_symmetry_space_group_name_H-M 'P -1'
_atom_type_scat_source 'International Tables for Crystallography (Vol C) '
_cell_angle_alpha 111.2994(19)
_cell_angle_beta 96.439(2)
_cell_angle_gamma 104.598(2)
_cell_formula_units_Z 4
_cell_length_a 15.1232(5)
_cell_length_b 23.6696(8)
_cell_length_c 24.4036(8)
_cell_measurement_reflns_used 40841
_cell_measurement_temperature 296
_cell_measurement_theta_max 26
_cell_measurement_theta_min 3
_cell_volume 7672.5(5)
_computing_cell_refinement DENZO/SCALEPACK_(Otwinowski,_1996)
_computing_data_collection Collect_(Nonius,_1998)
_computing_data_reduction DENZO/SCALEPACK_(Otwinowski,_1996)
_computing_molecular_graphics
;
    ORTEP (Johnson, 1976)
    Xtal_GX (Hall, 1995)
    PLUTON (Spek, 1991)
;
_computing_publication_material CIF_VAX_MolEN_(Fair,_1990)
_computing_structure_refinement SHELX97_(Sheldrick,_1997)
_computing_structure_solution PATTY_(DIRDIF92,_Beurskins,_1992)
_diffrn_ambient_temperature 296
_diffrn_radiation_type MO-K\a
_diffrn_radiation_wavelength 0.71073
_diffrn_reflns_av_R_equivalents 0.086
_diffrn_reflns_limit_h_max 18
_diffrn_reflns_limit_h_min 0
_diffrn_reflns_limit_k_max 27
_diffrn_reflns_limit_k_min -27
_diffrn_reflns_limit_l_max 29
_diffrn_reflns_limit_l_min -29
_diffrn_reflns_number 40841
_diffrn_reflns_theta_max 26.11
_diffrn_reflns_theta_min 3.94
_exptl_absorpt_coefficient_mu 3.389
_exptl_absorpt_correction_type none
_exptl_crystal_colour red
_exptl_crystal_density_diffrn 1.41
_exptl_crystal_description plate
_exptl_crystal_F_000 3248
_exptl_crystal_size_max 0.24
_exptl_crystal_size_mid 0.20
_exptl_crystal_size_min 0.12
_refine_diff_density_max 1.98
_refine_diff_density_min -3.13
_refine_ls_extinction_method none
_refine_ls_goodness_of_fit_ref 0.891
_refine_ls_hydrogen_treatment H_atoms_not_included
_refine_ls_matrix_type full
_refine_ls_number_parameters 1594
_refine_ls_number_reflns 21730
_refine_ls_number_restraints 0
_refine_ls_R_factor_gt 0.081
_refine_ls_shift/su_max 0.177
_refine_ls_structure_factor_coef Fsqd
_refine_ls_weighting_details 'w=1/[\s^2^(Fo^2^)+(0.1400P)^2^+157.9102P] where P=(Fo^2^+2Fc^2^)'
_refine_ls_weighting_scheme calc
_refine_ls_wR_factor_ref 0.213
_reflns_number_gt 14662
_reflns_number_total 21730
_reflns_threshold_expression >2.0\s(I)
_cod_data_source_file ic981192q_6.cif
_cod_data_source_block Compound6pp
_cod_depositor_comments
;
The following automatic conversions were performed:

'_refine_ls_weighting_scheme' value 'calc ' changed to 'calc'
according to the built-in table from CIF Core dictionary named
'cif_core.dic' version 2.4.1 from 2010-06-29.

Automatic conversion script
Id: cif_fix_values 1673 2011-04-08 12:14:43Z adriana 
;
_cod_original_cell_volume 7672.4(11)
_cod_original_formula_sum 'C78 H71 Cl2 N3 O1 P4 Re2'
_cod_database_code 4321921

loop_
_symmetry_equiv_pos_as_xyz
'x, y, z'
'-x, -y, -z'

loop_
_atom_site_aniso_label
_atom_site_aniso_U_11
_atom_site_aniso_U_22
_atom_site_aniso_U_33
_atom_site_aniso_U_12
_atom_site_aniso_U_13
_atom_site_aniso_U_23
Re(1) 0.0384(4) 0.0369(3) 0.0354(4) 0.0121(3) 0.0110(3) 0.0173(3)
Re(2) 0.0385(4) 0.0403(4) 0.0352(4) 0.0119(3) 0.0113(3) 0.0176(3)
Re(3) 0.0399(4) 0.0403(4) 0.0358(4) 0.0117(3) 0.0116(3) 0.0155(3)
Re(4) 0.0536(4) 0.0425(4) 0.0384(4) 0.0144(3) 0.0042(3) 0.0141(3)
Cl(1) 0.057(3) 0.068(3) 0.057(3) 0.030(2) 0.021(2) 0.029(2)
Cl(2) 0.085(4) 0.071(3) 0.048(3) 0.030(3) 0.027(3) 0.020(2)
Cl(12) 0.050(2) 0.043(2) 0.036(2) 0.016(2) 0.0123(19) 0.0135(18)
Cl(34) 0.051(2) 0.067(3) 0.031(2) 0.022(2) 0.013(2) 0.017(2)
P(1) 0.048(3) 0.058(3) 0.037(2) 0.015(2) 0.015(2) 0.027(2)
P(2) 0.042(2) 0.048(3) 0.047(3) 0.010(2) 0.008(2) 0.023(2)
P(3) 0.047(3) 0.049(3) 0.046(3) 0.009(2) 0.019(2) 0.027(2)
P(4) 0.045(2) 0.051(3) 0.047(3) 0.012(2) 0.014(2) 0.028(2)
P(5) 0.044(2) 0.042(2) 0.039(2) 0.008(2) 0.007(2) 0.016(2)
P(6) 0.052(3) 0.050(3) 0.048(3) 0.009(2) 0.012(2) 0.025(2)
P(7) 0.056(3) 0.044(2) 0.043(3) 0.014(2) 0.010(2) 0.020(2)
P(8) 0.098(4) 0.039(3) 0.053(3) 0.012(3) -0.018(3) 0.010(2)
O(40) 0.111(13) 0.056(8) 0.026(7) -0.058(9) 0.007(8) -0.015(7)
O(80) 0.019(6) 0.034(7) 0.176(18) 0.002(6) -0.011(9) -0.026(9)
N(10) 0.070(11) 0.017(6) 0.016(6) 0.012(7) -0.030(8) -0.011(6)
N(20) 0.059(11) 0.102(14) 0.069(11) 0.047(11) 0.020(9) 0.038(11)
N(60) 0.120(18) 0.096(15) 0.047(11) 0.042(14) 0.023(12) 0.009(11)
N(70) 0.030(8) 0.082(11) 0.048(9) 0.005(8) 0.013(7) 0.026(9)
C(10) 0.044(10) 0.024(8) 0.064(12) 0.014(8) 0.021(10) 0.037(9)
C(11) 0.055(12) 0.066(13) 0.056(12) -0.012(11) 0.003(11) 0.040(11)
C(12) 0.092(17) 0.078(15) 0.045(12) -0.007(15) 0.006(13) 0.026(12)
C(13) 0.13(2) 0.12(2) 0.049(15) -0.02(2) 0.000(18) 0.016(16)
C(14) 0.13(3) 0.10(2) 0.10(2) -0.06(2) 0.00(2) 0.03(2)
C(15) 0.09(2) 0.12(2) 0.10(2) -0.083(19) -0.071(19) 0.06(2)
C(16) 0.030(9) 0.054(11) 0.075(13) 0.030(9) -0.008(10) 0.010(10)
C(17) 0.10(2) 0.093(18) 0.092(18) 0.030(16) 0.038(16) 0.022(15)
C(18) 0.10(2) 0.12(2) 0.14(3) 0.056(19) 0.029(19) 0.07(2)
C(1B) 0.041(9) 0.048(10) 0.058(11) 0.008(8) 0.012(9) 0.033(9)
C(20) 0.074(13) 0.059(11) 0.035(9) 0.027(10) 0.021(9) 0.023(9)
C(21) 0.072(15) 0.111(19) 0.073(15) 0.058(16) 0.032(14) 0.046(15)
C(22) 0.077(16) 0.13(2) 0.054(13) 0.045(17) 0.004(13) 0.054(15)
C(23) 0.036(14) 0.21(4) 0.17(3) 0.027(19) 0.001(17) 0.14(3)
C(24) 0.05(2) 0.50(12) 0.34(9) 0.03(4) 0.01(3) 0.35(9)
C(25) 0.12(3) 0.49(11) 0.29(7) 0.20(5) 0.16(4) 0.32(7)
C(26) 0.11(2) 0.16(3) 0.071(17) 0.05(2) 0.022(17) 0.070(19)
C(27) 0.11(2) 0.10(2) 0.15(3) 0.026(17) 0.02(2) 0.09(2)
C(28) 0.09(2) 0.26(5) 0.11(3) 0.04(3) 0.01(2) 0.07(3)
C(2B) 0.070(12) 0.055(11) 0.051(11) 0.017(10) 0.011(10) 0.037(10)
C(30) 0.077(13) 0.037(9) 0.043(10) 0.019(9) 0.030(10) 0.019(8)
C(31) 0.054(11) 0.035(9) 0.055(11) 0.012(9) -0.004(10) 0.007(9)
C(32) 0.088(15) 0.060(12) 0.068(13) 0.031(12) 0.010(12) 0.029(11)
C(33) 0.16(3) 0.087(17) 0.086(18) 0.079(18) 0.057(18) 0.036(15)
C(34) 0.17(3) 0.10(2) 0.09(2) 0.08(2) 0.04(2) 0.023(17)
C(35) 0.13(2) 0.080(15) 0.070(14) 0.067(16) 0.055(15) 0.026(12)
C(36) 0.071(13) 0.031(9) 0.041(10) -0.003(9) -0.001(10) -0.014(8)
C(37) 0.098(18) 0.066(14) 0.066(14) 0.001(13) -0.006(13) 0.025(12)
C(38) 0.075(14) 0.066(13) 0.068(14) 0.023(12) 0.006(12) 0.022(11)
C(3B) 0.072(12) 0.073(12) 0.033(9) 0.033(11) 0.023(9) 0.033(9)
C(40) 0.029(9) 0.063(12) 0.057(12) 0.003(9) 0.002(9) 0.031(11)
C(4B) 0.120(19) 0.069(14) 0.043(11) 0.006(13) 0.001(12) 0.035(11)
C(51) 0.052(11) 0.052(11) 0.112(18) 0.036(10) 0.013(12) 0.047(13)
C(52) 0.036(9) 0.014(7) 0.061(11) 0.008(7) -0.005(9) 0.015(8)
C(53) 0.13(2) 0.039(12) 0.091(19) 0.021(15) -0.026(18) 0.013(12)
C(54) 0.076(19) 0.079(19) 0.12(3) 0.000(17) -0.03(2) 0.038(19)
C(55) 0.043(13) 0.090(19) 0.17(3) -0.001(14) -0.005(18) 0.08(2)
C(56) 0.069(14) 0.068(13) 0.070(13) 0.029(12) -0.002(12) 0.045(12)
C(57) 0.15(3) 0.088(18) 0.056(14) 0.006(18) 0.025(16) 0.013(13)
C(58) 0.049(12) 0.078(15) 0.12(2) 0.008(12) 0.014(14) 0.036(15)
C(60) 0.032(9) 0.055(11) 0.083(15) -0.010(9) -0.008(10) 0.039(12)
C(61) 0.093(18) 0.068(14) 0.062(14) 0.032(14) 0.018(14) 0.019(12)
C(62) 0.16(3) 0.056(14) 0.070(16) 0.015(17) 0.036(19) 0.034(13)
C(63) 0.30(5) 0.072(18) 0.09(2) 0.06(3) 0.06(3) 0.043(17)
C(64) 0.19(4) 0.046(14) 0.09(2) 0.008(19) 0.03(2) 0.007(14)
C(65) 0.10(2) 0.11(2) 0.08(2) -0.04(2) -0.039(19) 0.007(19)
C(66) 0.17(3) 0.11(2) 0.063(16) 0.08(2) 0.01(2) 0.009(16)
C(67) 0.13(3) 0.11(2) 0.12(2) 0.02(2) 0.03(2) 0.07(2)
C(68) 0.18(4) 0.26(5) 0.15(4) 0.16(4) 0.03(3) 0.05(4)
C(70) 0.070(14) 0.074(13) 0.045(11) 0.030(11) 0.012(10) 0.034(10)
C(71) 0.068(13) 0.083(14) 0.042(10) 0.026(11) 0.012(10) 0.041(11)
C(72) 0.061(13) 0.097(16) 0.069(14) 0.036(12) 0.028(11) 0.040(13)
C(73) 0.15(2) 0.14(2) 0.11(2) 0.08(2) 0.09(2) 0.09(2)
C(74) 0.10(2) 0.20(3) 0.16(3) 0.10(2) 0.07(2) 0.13(3)
C(75) 0.093(17) 0.18(3) 0.102(19) 0.10(2) 0.066(16) 0.08(2)
C(76) 0.057(12) 0.072(13) 0.044(11) 0.017(11) 0.005(10) 0.013(10)
C(77) 0.11(2) 0.12(2) 0.17(3) 0.062(19) 0.03(2) 0.09(2)
C(78) 0.12(2) 0.13(2) 0.045(12) 0.066(19) 0.006(13) 0.036(14)
C(80) 0.15(2) 0.074(14) 0.037(10) 0.076(17) 0.046(13) 0.040(10)
C(111) 0.057(11) 0.088(14) 0.060(12) 0.036(11) 0.025(10) 0.058(12)
C(112) 0.044(11) 0.097(16) 0.059(12) 0.010(11) -0.011(10) 0.044(13)
C(113) 0.090(17) 0.12(2) 0.072(15) 0.066(17) 0.017(13) 0.042(15)
C(114) 0.094(18) 0.105(19) 0.070(14) 0.051(16) 0.027(14) 0.054(14)
C(115) 0.062(14) 0.086(17) 0.12(2) 0.026(13) 0.002(15) 0.040(16)
C(116) 0.115(19) 0.073(14) 0.075(14) 0.054(14) 0.036(14) 0.043(13)
C(121) 0.045(10) 0.076(13) 0.028(9) 0.010(10) 0.007(8) 0.031(9)
C(122) 0.056(12) 0.097(16) 0.047(11) 0.014(12) -0.002(10) 0.038(12)
C(123) 0.077(16) 0.16(3) 0.051(14) 0.023(17) 0.032(13) 0.056(17)
C(124) 0.071(15) 0.12(2) 0.036(11) 0.011(15) 0.013(11) 0.029(13)
C(125) 0.13(2) 0.12(2) 0.053(13) 0.070(18) 0.033(14) 0.025(14)
C(126) 0.108(18) 0.081(15) 0.025(9) 0.033(14) 0.024(11) 0.005(10)
C(211) 0.035(9) 0.055(10) 0.037(9) -0.017(8) -0.005(8) 0.034(9)
C(212) 0.072(14) 0.123(19) 0.047(11) 0.037(14) 0.004(11) 0.051(13)
C(213) 0.062(14) 0.11(2) 0.055(13) 0.017(14) 0.019(11) 0.038(14)
C(214) 0.077(17) 0.16(3) 0.076(17) 0.021(19) 0.021(14) 0.06(2)
C(215) 0.085(17) 0.101(19) 0.095(19) 0.027(15) 0.041(16) 0.032(16)
C(216) 0.076(15) 0.086(16) 0.067(14) 0.029(13) 0.038(12) 0.025(12)
C(221) 0.062(12) 0.051(10) 0.054(11) 0.015(9) 0.018(10) 0.033(9)
C(222) 0.066(13) 0.060(13) 0.088(16) 0.015(12) 0.009(13) 0.034(12)
C(223) 0.085(18) 0.086(17) 0.094(18) 0.009(15) -0.002(15) 0.049(16)
C(224) 0.076(17) 0.073(16) 0.10(2) -0.011(14) -0.005(15) 0.046(15)
C(225) 0.077(17) 0.14(2) 0.079(17) 0.013(18) 0.013(14) 0.071(18)
C(226) 0.032(10) 0.097(16) 0.073(14) -0.012(11) -0.009(10) 0.046(13)
C(311) 0.060(11) 0.034(9) 0.035(9) 0.000(8) 0.013(9) 0.012(8)
C(312) 0.104(17) 0.051(11) 0.060(13) 0.016(12) 0.030(13) 0.034(11)
C(313) 0.092(17) 0.062(13) 0.051(12) 0.000(13) 0.012(13) 0.024(11)
C(314) 0.054(13) 0.12(2) 0.047(13) -0.020(14) -0.015(11) 0.052(15)
C(315) 0.069(15) 0.092(17) 0.068(15) 0.001(15) 0.001(14) 0.031(14)
C(316) 0.072(14) 0.085(15) 0.058(13) 0.020(13) 0.016(12) 0.036(12)
C(321) 0.042(10) 0.061(11) 0.040(10) 0.008(9) 0.002(9) 0.016(9)
C(322) 0.057(11) 0.057(11) 0.064(12) 0.024(10) 0.027(10) 0.033(10)
C(323) 0.070(13) 0.091(16) 0.059(12) 0.024(12) 0.039(11) 0.043(12)
C(324) 0.084(15) 0.12(2) 0.053(12) 0.036(15) 0.021(12) 0.062(14)
C(325) 0.089(15) 0.077(14) 0.058(12) 0.043(13) 0.039(12) 0.025(11)
C(326) 0.077(14) 0.068(13) 0.042(11) 0.021(12) 0.018(11) -0.003(10)
C(411) 0.039(10) 0.065(12) 0.054(11) 0.008(9) 0.007(9) 0.039(10)
C(412) 0.085(15) 0.071(13) 0.056(12) 0.030(12) 0.024(11) 0.037(11)
C(413) 0.20(3) 0.13(2) 0.068(15) 0.13(2) 0.090(19) 0.073(16)
C(414) 0.16(3) 0.087(18) 0.060(15) 0.05(2) 0.010(19) 0.036(15)
C(415) 0.080(16) 0.089(17) 0.096(19) 0.013(13) -0.015(15) 0.066(16)
C(416) 0.089(16) 0.053(11) 0.044(11) 0.009(12) 0.000(11) 0.027(10)
C(421) 0.052(11) 0.057(11) 0.072(13) 0.021(9) 0.021(10) 0.040(11)
C(422) 0.109(19) 0.091(17) 0.073(15) 0.075(16) 0.010(14) 0.024(13)
C(423) 0.12(2) 0.10(2) 0.090(19) 0.064(19) 0.018(17) 0.026(16)
C(424) 0.071(14) 0.079(15) 0.103(19) 0.050(13) 0.015(14) 0.037(15)
C(425) 0.078(15) 0.096(17) 0.088(17) 0.045(14) 0.016(13) 0.058(15)
C(426) 0.056(12) 0.084(14) 0.061(12) 0.024(11) 0.012(10) 0.041(12)
C(511) 0.045(10) 0.052(10) 0.048(11) 0.008(9) -0.013(9) 0.028(9)
C(512) 0.060(12) 0.047(10) 0.034(10) -0.003(10) -0.031(10) 0.009(9)
C(513) 0.13(2) 0.077(15) 0.069(14) 0.057(16) 0.033(16) 0.047(13)
C(514) 0.053(12) 0.067(13) 0.074(15) 0.007(11) -0.009(12) 0.035(13)
C(515) 0.060(13) 0.061(13) 0.12(2) 0.013(11) 0.016(14) 0.062(15)
C(516) 0.032(9) 0.049(10) 0.079(13) 0.006(8) 0.019(10) 0.034(10)
C(521) 0.047(10) 0.056(11) 0.069(13) 0.015(9) 0.009(10) 0.034(10)
C(522) 0.056(12) 0.058(13) 0.089(16) 0.011(11) -0.007(12) 0.015(12)
C(523) 0.090(18) 0.057(14) 0.14(2) 0.032(14) -0.030(18) 0.032(16)
C(524) 0.052(13) 0.042(12) 0.12(2) -0.009(11) -0.027(14) 0.006(13)
C(525) 0.071(15) 0.080(16) 0.12(2) 0.044(14) 0.043(15) 0.012(15)
C(526) 0.044(10) 0.046(10) 0.066(13) -0.004(9) 0.009(10) 0.011(10)
C(611) 0.080(14) 0.071(13) 0.046(11) 0.036(12) 0.023(11) 0.040(10)
C(612) 0.079(14) 0.104(17) 0.058(12) 0.049(14) 0.021(11) 0.053(13)
C(613) 0.082(17) 0.18(3) 0.11(2) 0.08(2) 0.033(16) 0.11(2)
C(614) 0.058(15) 0.16(3) 0.092(19) 0.021(17) 0.007(14) 0.08(2)
C(615) 0.082(17) 0.12(2) 0.094(19) -0.009(16) -0.010(15) 0.084(19)
C(616) 0.049(12) 0.13(2) 0.040(11) 0.000(14) -0.009(10) 0.044(13)
C(621) 0.089(15) 0.051(11) 0.043(10) 0.017(11) 0.024(11) 0.024(9)
C(622) 0.102(19) 0.16(3) 0.11(2) 0.07(2) 0.070(18) 0.08(2)
C(623) 0.13(2) 0.21(4) 0.084(19) 0.08(3) 0.072(19) 0.07(2)
C(624) 0.11(2) 0.14(3) 0.063(16) 0.02(2) 0.021(16) 0.045(17)
C(625) 0.13(2) 0.11(2) 0.036(12) 0.00(2) 0.016(15) 0.020(13)
C(626) 0.107(18) 0.090(15) 0.023(9) -0.008(14) 0.017(11) 0.026(10)
C(711) 0.056(11) 0.054(11) 0.030(9) 0.014(10) -0.024(9) 0.006(9)
C(712) 0.050(11) 0.078(14) 0.074(14) 0.037(11) 0.010(11) 0.021(12)
C(713) 0.102(18) 0.12(2) 0.083(16) 0.067(17) 0.036(14) 0.049(16)
C(714) 0.10(2) 0.13(2) 0.074(16) 0.065(19) 0.018(15) 0.046(17)
C(715) 0.12(2) 0.13(2) 0.104(19) 0.100(19) 0.049(17) 0.081(18)
C(716) 0.12(2) 0.067(13) 0.051(12) 0.043(14) 0.006(13) 0.026(11)
C(721) 0.060(11) 0.045(10) 0.060(12) 0.020(9) 0.022(10) 0.033(10)
C(722) 0.057(11) 0.066(12) 0.083(14) 0.009(10) 0.023(11) 0.055(12)
C(723) 0.096(17) 0.075(14) 0.081(16) 0.030(14) 0.040(15) 0.049(14)
C(724) 0.085(16) 0.083(15) 0.060(14) 0.013(14) 0.010(13) 0.029(13)
C(725) 0.056(12) 0.070(13) 0.047(12) -0.031(11) -0.023(11) 0.010(11)
C(726) 0.058(12) 0.068(12) 0.025(9) 0.001(11) -0.016(9) 0.014(9)
C(811) 0.22(4) 0.089(18) 0.022(10) 0.09(2) -0.048(16) -0.010(11)
C(812) 0.15(3) 0.14(3) 0.10(2) 0.08(2) 0.03(2) 0.01(2)
C(813) 0.10(2) 0.15(3) 0.13(3) 0.07(2) -0.02(2) -0.03(2)
C(814) 0.43(9) 0.25(6) 0.06(2) 0.26(7) 0.00(3) 0.00(3)
C(815) 0.48(9) 0.18(4) 0.046(17) 0.23(5) 0.09(3) 0.05(2)
C(816) 0.37(6) 0.11(2) 0.09(2) 0.16(3) 0.00(3) -0.015(18)
C(821) 0.19(3) 0.034(12) 0.076(18) 0.012(18) -0.06(2) 0.019(13)
C(822) 0.37(6) 0.08(2) 0.13(3) 0.04(3) -0.04(4) 0.07(2)
C(823) 0.38(8) 0.055(18) 0.13(3) -0.06(3) -0.15(4) 0.04(2)
C(824) 0.28(8) 0.25(8) 0.20(6) 0.00(6) -0.04(5) 0.20(6)
C(825) 0.14(4) 0.17(5) 0.34(8) -0.04(3) -0.05(5) 0.18(6)
C(826) 0.10(2) 0.09(2) 0.20(4) -0.05(2) -0.05(3) 0.04(3)

loop_
_atom_site_label
_atom_site_fract_x
_atom_site_fract_y
_atom_site_fract_z
_atom_site_U_iso_or_equiv
_atom_site_thermal_displace_type
_atom_site_calc_flag
Re(1) 0.35461(4) 0.03064(3) 0.28224(3) 0.0358(2) Uani ?
Re(2) 0.15503(4) 0.00009(3) 0.21481(3) 0.0372(3) Uani ?
Re(3) 0.68144(4) 0.45571(3) 0.18620(3) 0.0386(3) Uani ?
Re(4) 0.78854(5) 0.53842(3) 0.31549(3) 0.0462(3) Uani ?
Cl(1) 0.4880(3) -0.0119(2) 0.2720(2) 0.0568(19) Uani ?
Cl(2) 0.7064(4) 0.4015(2) 0.0844(2) 0.067(2) Uani ?
Cl(12) 0.2474(3) 0.09616(18) 0.30766(17) 0.0433(14) Uani ?
Cl(34) 0.6141(3) 0.4922(2) 0.27685(17) 0.0496(16) Uani ?
P(1) 0.2983(3) -0.0257(2) 0.34139(19) 0.0452(18) Uani ?
P(2) 0.1002(3) -0.0603(2) 0.2708(2) 0.0456(18) Uani ?
P(3) 0.4141(3) 0.0945(2) 0.2290(2) 0.0455(19) Uani ?
P(4) 0.2094(3) 0.0708(2) 0.1657(2) 0.0456(18) Uani ?
P(5) 0.6692(3) 0.3609(2) 0.20346(19) 0.0432(14) Uani ?
P(6) 0.7678(3) 0.4445(2) 0.3385(2) 0.0499(19) Uani ?
P(7) 0.6846(3) 0.5489(2) 0.1674(2) 0.0474(17) Uani ?
P(8) 0.7919(5) 0.6308(2) 0.2971(2) 0.071(2) Uani ?
O(40) 0.0732(12) -0.1169(6) 0.0992(6) 0.092(6) Uani ?
O(80) 0.9985(8) 0.5751(6) 0.3485(9) 0.101(8) Uani ?
N(10) 0.5014(11) 0.1289(6) 0.4016(6) 0.044(5) Uani ?
N(20) -0.0471(12) 0.0128(9) 0.1925(8) 0.071(8) Uani ?
N(30) 0.2877(10) -0.0954(7) 0.1645(7) 0.055(4) Uiso ?
N(50) 0.4762(8) 0.3982(5) 0.1150(5) 0.030(3) Uiso ?
N(60) 0.8113(16) 0.6204(10) 0.4536(8) 0.092(10) Uani ?
N(70) 0.9004(10) 0.4888(8) 0.2013(6) 0.056(6) Uani ?
C(10) 0.4547(12) 0.0988(7) 0.3616(9) 0.037(7) Uani ?
C(11) 0.5891(7) 0.1721(6) 0.4467(5) 0.062(8) Uani ?
C(12) 0.5801(11) 0.2292(7) 0.4853(7) 0.079(10) Uani ?
C(13) 0.6561(15) 0.2744(6) 0.5309(6) 0.119(12) Uani ?
C(14) 0.7411(12) 0.2624(8) 0.5380(6) 0.135(16) Uani ?
C(15) 0.7501(7) 0.2053(9) 0.4994(8) 0.130(14) Uani ?
C(16) 0.6741(8) 0.1601(6) 0.4538(6) 0.056(7) Uani ?
C(17) 0.4876(19) 0.2416(13) 0.4801(12) 0.098(12) Uani ?
C(18) 0.681(2) 0.0982(15) 0.4072(15) 0.110(16) Uani ?
C(1B) 0.1837(11) -0.0898(8) 0.3019(8) 0.047(7) Uani ?
C(20) 0.0338(14) 0.0102(9) 0.2045(7) 0.053(7) Uani ?
C(21) -0.1406(16) -0.0112(13) 0.1829(11) 0.076(11) Uani ?
C(22) -0.1875(16) -0.0673(14) 0.1348(10) 0.080(11) Uani ?
C(23) -0.2844(18) -0.0942(19) 0.1255(16) 0.12(2) Uani ?
C(24) -0.334(3) -0.065(4) 0.153(3) 0.26(6) Uani ?
C(25) -0.292(3) -0.006(4) 0.206(3) 0.22(5) Uani ?
C(26) -0.191(2) 0.0204(17) 0.2160(12) 0.105(15) Uani ?
C(27) -0.138(2) -0.1052(13) 0.0890(15) 0.110(16) Uani ?
C(28) -0.141(2) 0.087(2) 0.2689(16) 0.16(2) Uani ?
C(2B) 0.3285(13) 0.1274(9) 0.2016(8) 0.055(8) Uani ?
C(30) 0.2943(13) -0.0491(8) 0.2045(7) 0.050(7) Uani ?
C(31) 0.3122(13) -0.1446(8) 0.1208(8) 0.053(7) Uani ?
C(32) 0.3408(16) -0.1889(10) 0.1403(9) 0.070(9) Uani ?
C(33) 0.370(2) -0.2349(12) 0.1007(12) 0.100(14) Uani ?
C(34) 0.366(2) -0.2408(14) 0.0420(13) 0.116(15) Uani ?
C(35) 0.3343(19) -0.1983(11) 0.0244(10) 0.085(11) Uani ?
C(36) 0.3088(14) -0.1510(8) 0.0619(8) 0.061(7) Uani ?
C(37) 0.3415(17) -0.1827(11) 0.2044(10) 0.084(10) Uani ?
C(38) 0.2698(15) -0.1039(10) 0.0415(10) 0.072(9) Uani ?
C(3B) 0.6740(13) 0.3724(9) 0.2829(7) 0.053(7) Uani ?
C(40) 0.1094(11) -0.0762(10) 0.1406(9) 0.051(8) Uani ?
C(4B) 0.7892(18) 0.6196(10) 0.2148(9) 0.080(10) Uani ?
C(50) 0.5467(13) 0.4160(8) 0.1366(8) 0.051(4) Uiso ?
C(51) 0.3819(13) 0.3576(9) 0.0760(10) 0.064(9) Uani ?
C(52) 0.3657(10) 0.3173(6) 0.0113(8) 0.038(6) Uani ?
C(53) 0.265(2) 0.2803(10) -0.0161(12) 0.096(11) Uani ?
C(54) 0.198(2) 0.2811(14) 0.0171(17) 0.102(15) Uani ?
C(55) 0.2153(16) 0.3184(14) 0.0742(17) 0.100(15) Uani ?
C(56) 0.3075(14) 0.3568(10) 0.1054(9) 0.064(9) Uani ?
C(57) 0.443(2) 0.3165(12) -0.0215(10) 0.109(14) Uani ?
C(58) 0.3295(14) 0.3948(11) 0.1742(12) 0.087(11) Uani ?
C(60) 0.8031(12) 0.5892(9) 0.4005(10) 0.060(8) Uani ?
C(61) 0.8402(19) 0.6716(11) 0.5063(10) 0.075(10) Uani ?
C(62) 0.938(2) 0.7032(11) 0.5266(11) 0.096(13) Uani ?
C(63) 0.966(3) 0.7604(13) 0.5848(14) 0.15(2) Uani ?
C(64) 0.891(3) 0.7763(12) 0.6101(14) 0.121(16) Uani ?
C(65) 0.802(2) 0.7478(16) 0.5891(13) 0.126(14) Uani ?
C(66) 0.775(3) 0.6915(15) 0.5338(12) 0.116(15) Uani ?
C(67) 1.010(2) 0.6787(14) 0.4953(15) 0.116(16) Uani ?
C(68) 0.674(3) 0.656(3) 0.5077(19) 0.19(3) Uani ?
C(70) 0.8251(15) 0.4849(10) 0.2085(8) 0.059(8) Uani ?
C(71) 0.9795(14) 0.4799(10) 0.1794(8) 0.059(8) Uani ?
C(72) 1.0002(14) 0.4977(11) 0.1342(9) 0.070(10) Uani ?
C(73) 1.082(2) 0.4865(14) 0.1118(13) 0.109(14) Uani ?
C(74) 1.141(2) 0.4641(17) 0.1375(15) 0.122(19) Uani ?
C(75) 1.1094(17) 0.4395(15) 0.1806(12) 0.103(15) Uani ?
C(76) 1.0332(14) 0.4509(10) 0.2025(8) 0.062(8) Uani ?
C(77) 0.934(2) 0.5244(14) 0.1032(15) 0.119(16) Uani ?
C(78) 1.0077(19) 0.4298(13) 0.2527(9) 0.094(12) Uani ?
C(80) 0.924(2) 0.5643(10) 0.3321(8) 0.071(10) Uani ?
C(111) 0.3692(13) -0.0697(10) 0.3653(8) 0.056(8) Uani ?
C(112) 0.4587(13) -0.0304(11) 0.4044(9) 0.067(9) Uani ?
C(113) 0.5145(17) -0.0567(13) 0.4319(10) 0.087(12) Uani ?
C(114) 0.4781(17) -0.1258(13) 0.4158(10) 0.079(11) Uani ?
C(115) 0.3913(16) -0.1643(12) 0.3758(12) 0.091(12) Uani ?
C(116) 0.3371(18) -0.1351(11) 0.3501(10) 0.078(10) Uani ?
C(121) 0.2758(12) 0.0165(9) 0.4148(7) 0.049(7) Uani ?
C(122) 0.2458(14) -0.0183(11) 0.4531(9) 0.067(9) Uani ?
C(123) 0.2315(17) 0.0115(16) 0.5076(10) 0.093(14) Uani ?
C(124) 0.2416(16) 0.0779(14) 0.5300(9) 0.080(11) Uani ?
C(125) 0.270(2) 0.1149(13) 0.4962(10) 0.097(12) Uani ?
C(126) 0.2899(17) 0.0823(11) 0.4388(8) 0.075(9) Uani ?
C(211) 0.0500(11) -0.0245(8) 0.3330(7) 0.045(6) Uani ?
C(212) 0.0130(15) -0.0625(12) 0.3674(9) 0.075(10) Uani ?
C(213) -0.0246(15) -0.0363(14) 0.4161(10) 0.076(11) Uani ?
C(214) -0.0255(18) 0.0248(17) 0.4299(12) 0.104(15) Uani ?
C(215) 0.0123(18) 0.0653(13) 0.4020(12) 0.095(12) Uani ?
C(216) 0.0458(15) 0.0358(11) 0.3493(10) 0.076(10) Uani ?
C(221) 0.0038(13) -0.1355(8) 0.2279(8) 0.052(7) Uani ?
C(222) 0.0231(15) -0.1892(10) 0.1922(10) 0.072(9) Uani ?
C(223) -0.0506(18) -0.2479(12) 0.1544(12) 0.090(12) Uani ?
C(224) -0.1425(18) -0.2492(12) 0.1564(13) 0.089(12) Uani ?
C(225) -0.1631(17) -0.1954(16) 0.1917(12) 0.095(12) Uani ?
C(226) -0.0888(12) -0.1325(11) 0.2313(10) 0.072(9) Uani ?
C(311) 0.5086(12) 0.1655(7) 0.2788(7) 0.046(6) Uani ?
C(312) 0.4973(16) 0.2219(9) 0.3159(9) 0.069(9) Uani ?
C(313) 0.5777(18) 0.2746(10) 0.3606(9) 0.073(9) Uani ?
C(314) 0.6609(15) 0.2659(13) 0.3653(10) 0.080(11) Uani ?
C(315) 0.6818(16) 0.2113(13) 0.3310(11) 0.083(11) Uani ?
C(316) 0.6040(15) 0.1599(11) 0.2843(9) 0.070(9) Uani ?
C(321) 0.4691(12) 0.0694(9) 0.1656(8) 0.051(7) Uani ?
C(322) 0.5086(13) 0.1143(9) 0.1414(8) 0.054(8) Uani ?
C(323) 0.5482(14) 0.0987(11) 0.0946(9) 0.068(9) Uani ?
C(324) 0.5574(15) 0.0377(13) 0.0698(9) 0.076(11) Uani ?
C(325) 0.5227(16) -0.0067(10) 0.0927(9) 0.070(9) Uani ?
C(326) 0.4727(15) 0.0070(10) 0.1389(8) 0.070(8) Uani ?
C(411) 0.1996(11) 0.0332(9) 0.0837(8) 0.050(7) Uani ?
C(412) 0.2760(15) 0.0535(10) 0.0583(9) 0.066(9) Uani ?
C(413) 0.257(2) 0.0229(14) -0.0077(11) 0.102(14) Uani ?
C(414) 0.164(3) -0.0230(14) -0.0448(11) 0.100(14) Uani ?
C(415) 0.1024(17) -0.0350(12) -0.0123(12) 0.086(12) Uani ?
C(416) 0.1128(15) -0.0081(9) 0.0501(8) 0.064(8) Uani ?
C(421) 0.1509(12) 0.1288(9) 0.1705(9) 0.055(8) Uani ?
C(422) 0.1288(17) 0.1620(11) 0.2242(10) 0.086(11) Uani ?
C(423) 0.097(2) 0.2163(13) 0.2323(12) 0.102(13) Uani ?
C(424) 0.0802(15) 0.2319(11) 0.1839(12) 0.079(11) Uani ?
C(425) 0.0974(16) 0.2006(12) 0.1319(11) 0.078(11) Uani ?
C(426) 0.1348(13) 0.1486(10) 0.1242(9) 0.063(9) Uani ?
C(511) 0.5539(12) 0.3018(8) 0.1661(8) 0.050(7) Uani ?
C(512) 0.5410(13) 0.2627(9) 0.1046(8) 0.057(7) Uani ?
C(513) 0.449(2) 0.2204(11) 0.0706(10) 0.081(11) Uani ?
C(514) 0.3735(14) 0.2209(10) 0.0987(11) 0.067(9) Uani ?
C(515) 0.3867(14) 0.2590(10) 0.1589(12) 0.074(10) Uani ?
C(516) 0.4765(11) 0.3005(8) 0.1928(9) 0.052(7) Uani ?
C(521) 0.7404(12) 0.3085(9) 0.1796(9) 0.055(8) Uani ?
C(522) 0.7198(14) 0.2506(10) 0.1876(10) 0.076(9) Uani ?
C(523) 0.776(2) 0.2079(11) 0.1649(14) 0.101(12) Uani ?
C(524) 0.8439(16) 0.2257(10) 0.1358(13) 0.088(10) Uani ?
C(525) 0.8579(16) 0.2774(12) 0.1232(12) 0.093(11) Uani ?
C(526) 0.8088(12) 0.3214(8) 0.1441(9) 0.060(7) Uani ?
C(611) 0.8687(14) 0.4227(10) 0.3558(8) 0.058(8) Uani ?
C(612) 0.8732(15) 0.3584(11) 0.3313(9) 0.070(10) Uani ?
C(613) 0.9499(18) 0.3419(16) 0.3477(12) 0.100(16) Uani ?
C(614) 1.0261(17) 0.3919(17) 0.3905(13) 0.098(15) Uani ?
C(615) 1.0260(17) 0.4597(15) 0.4193(12) 0.097(13) Uani ?
C(616) 0.9467(14) 0.4722(13) 0.3979(9) 0.078(10) Uani ?
C(621) 0.7162(15) 0.4488(9) 0.4055(8) 0.060(8) Uani ?
C(622) 0.6331(19) 0.4638(15) 0.4075(13) 0.107(16) Uani ?
C(623) 0.589(2) 0.4646(18) 0.4566(13) 0.129(19) Uani ?
C(624) 0.630(2) 0.4502(16) 0.5016(12) 0.107(15) Uani ?
C(625) 0.709(2) 0.4370(14) 0.5006(10) 0.103(12) Uani ?
C(626) 0.7565(17) 0.4330(11) 0.4499(8) 0.080(9) Uani ?
C(711) 0.5876(13) 0.5816(9) 0.1741(7) 0.054(7) Uani ?
C(712) 0.5063(13) 0.5550(10) 0.1919(9) 0.067(9) Uani ?
C(713) 0.4374(18) 0.5826(13) 0.1993(11) 0.092(12) Uani ?
C(714) 0.441(2) 0.6347(14) 0.1814(11) 0.094(13) Uani ?
C(715) 0.514(2) 0.6593(14) 0.1626(12) 0.094(13) Uani ?
C(716) 0.5904(18) 0.6350(10) 0.1587(9) 0.077(10) Uani ?
C(721) 0.6926(13) 0.5418(8) 0.0903(8) 0.050(7) Uani ?
C(722) 0.7714(13) 0.5782(9) 0.0799(9) 0.063(8) Uani ?
C(723) 0.7722(17) 0.5733(11) 0.0195(11) 0.076(10) Uani ?
C(724) 0.6951(17) 0.5295(11) -0.0269(10) 0.079(10) Uani ?
C(725) 0.6157(14) 0.4925(10) -0.0161(9) 0.075(8) Uani ?
C(726) 0.6165(13) 0.4988(9) 0.0434(7) 0.058(7) Uani ?
C(811) 0.697(3) 0.6682(13) 0.3214(9) 0.118(16) Uani ?
C(812) 0.632(3) 0.6436(17) 0.3526(15) 0.135(18) Uani ?
C(813) 0.559(2) 0.6714(19) 0.3635(15) 0.151(18) Uani ?
C(814) 0.573(5) 0.734(3) 0.3528(16) 0.24(4) Uani ?
C(815) 0.629(5) 0.751(2) 0.3247(14) 0.21(3) Uani ?
C(816) 0.710(4) 0.7259(15) 0.3058(13) 0.19(2) Uani ?
C(821) 0.899(3) 0.6987(11) 0.3363(13) 0.114(13) Uani ?
C(822) 0.898(4) 0.7427(15) 0.3944(17) 0.20(2) Uani ?
C(823) 1.009(5) 0.8014(15) 0.422(2) 0.23(3) Uani ?
C(824) 1.085(6) 0.799(4) 0.391(3) 0.24(5) Uani ?
C(825) 1.053(3) 0.756(3) 0.340(3) 0.22(4) Uani ?
C(826) 0.975(3) 0.7036(16) 0.308(2) 0.159(19) Uani ?

loop_
_geom_angle_atom_site_label_1
_geom_angle_atom_site_label_2
_geom_angle_atom_site_label_3
_geom_angle
_geom_angle_publ_flag
C(30) Re(1) C(10) 160.1(6) ?
C(30) Re(1) P(1) 91.4(5) ?
C(10) Re(1) P(1) 87.3(4) ?
C(30) Re(1) P(3) 92.6(5) ?
C(10) Re(1) P(3) 89.3(4) ?
P(1) Re(1) P(3) 175.87(16) ?
C(30) Re(1) Cl(1) 80.8(5) ?
C(10) Re(1) Cl(1) 79.4(4) ?
P(1) Re(1) Cl(1) 92.14(15) ?
P(3) Re(1) Cl(1) 89.42(15) ?
C(30) Re(1) Cl(12) 111.1(5) ?
C(10) Re(1) Cl(12) 88.8(4) ?
P(1) Re(1) Cl(12) 91.87(14) ?
P(3) Re(1) Cl(12) 85.81(14) ?
Cl(1) Re(1) Cl(12) 167.30(15) ?
C(30) Re(1) Re(2) 58.9(5) ?
C(10) Re(1) Re(2) 141.0(4) ?
P(1) Re(1) Re(2) 90.76(11) ?
P(3) Re(1) Re(2) 90.53(11) ?
Cl(1) Re(1) Re(2) 139.63(11) ?
Cl(12) Re(1) Re(2) 52.33(9) ?
C(20) Re(2) C(40) 88.5(7) ?
C(20) Re(2) P(2) 87.1(5) ?
C(40) Re(2) P(2) 90.7(5) ?
C(20) Re(2) P(4) 90.6(5) ?
C(40) Re(2) P(4) 94.5(5) ?
P(2) Re(2) P(4) 174.31(16) ?
C(20) Re(2) Cl(12) 103.4(5) ?
C(40) Re(2) Cl(12) 167.7(5) ?
P(2) Re(2) Cl(12) 92.79(14) ?
P(4) Re(2) Cl(12) 82.69(14) ?
C(20) Re(2) Re(1) 155.3(5) ?
C(40) Re(2) Re(1) 116.0(5) ?
P(2) Re(2) Re(1) 88.92(11) ?
P(4) Re(2) Re(1) 91.03(11) ?
Cl(12) Re(2) Re(1) 52.38(9) ?
C(70) Re(3) C(50) 161.3(7) ?
C(70) Re(3) P(5) 92.5(5) ?
C(50) Re(3) P(5) 89.9(5) ?
C(70) Re(3) P(7) 90.6(5) ?
C(50) Re(3) P(7) 87.1(5) ?
P(5) Re(3) P(7) 176.91(16) ?
C(70) Re(3) Cl(2) 82.3(5) ?
C(50) Re(3) Cl(2) 79.2(5) ?
P(5) Re(3) Cl(2) 89.79(16) ?
P(7) Re(3) Cl(2) 90.57(16) ?
C(70) Re(3) Cl(34) 111.9(5) ?
C(50) Re(3) Cl(34) 86.7(5) ?
P(5) Re(3) Cl(34) 86.06(15) ?
P(7) Re(3) Cl(34) 92.84(15) ?
Cl(2) Re(3) Cl(34) 165.30(17) ?
C(70) Re(3) Re(4) 59.1(5) ?
C(50) Re(3) Re(4) 139.4(5) ?
P(5) Re(3) Re(4) 90.75(11) ?
P(7) Re(3) Re(4) 90.88(11) ?
Cl(2) Re(3) Re(4) 141.40(13) ?
Cl(34) Re(3) Re(4) 52.88(10) ?
C(80) Re(4) C(60) 86.2(7) ?
C(80) Re(4) P(8) 90.0(5) ?
C(60) Re(4) P(8) 88.5(5) ?
C(80) Re(4) P(6) 96.0(5) ?
C(60) Re(4) P(6) 88.4(5) ?
P(8) Re(4) P(6) 173.1(2) ?
C(80) Re(4) Cl(34) 170.3(5) ?
C(60) Re(4) Cl(34) 103.3(5) ?
P(8) Re(4) Cl(34) 91.85(18) ?
P(6) Re(4) Cl(34) 82.83(15) ?
C(80) Re(4) Re(3) 117.9(5) ?
C(60) Re(4) Re(3) 155.7(5) ?
P(8) Re(4) Re(3) 89.25(12) ?
P(6) Re(4) Re(3) 91.01(12) ?
Cl(34) Re(4) Re(3) 52.60(9) ?
Re(2) Cl(12) Re(1) 75.29(11) ?
Re(3) Cl(34) Re(4) 74.52(11) ?
C(121) P(1) C(111) 97.6(8) ?
C(121) P(1) C(1B) 101.9(8) ?
C(111) P(1) C(1B) 101.6(8) ?
C(121) P(1) Re(1) 120.6(6) ?
C(111) P(1) Re(1) 119.3(6) ?
C(1B) P(1) Re(1) 112.8(5) ?
C(211) P(2) C(1B) 104.3(8) ?
C(211) P(2) C(221) 99.7(8) ?
C(1B) P(2) C(221) 100.1(8) ?
C(211) P(2) Re(2) 118.1(5) ?
C(1B) P(2) Re(2) 116.4(5) ?
C(221) P(2) Re(2) 115.6(6) ?
C(311) P(3) C(321) 98.6(8) ?
C(311) P(3) C(2B) 102.8(8) ?
C(321) P(3) C(2B) 102.6(8) ?
C(311) P(3) Re(1) 110.6(5) ?
C(321) P(3) Re(1) 125.2(6) ?
C(2B) P(3) Re(1) 113.9(6) ?
C(421) P(4) C(2B) 97.1(8) ?
C(421) P(4) C(411) 101.1(8) ?
C(2B) P(4) C(411) 108.7(8) ?
C(421) P(4) Re(2) 116.1(6) ?
C(2B) P(4) Re(2) 114.4(5) ?
C(411) P(4) Re(2) 116.9(6) ?
C(511) P(5) C(521) 98.4(8) ?
C(511) P(5) C(3B) 101.4(8) ?
C(521) P(5) C(3B) 102.6(8) ?
C(511) P(5) Re(3) 111.0(5) ?
C(521) P(5) Re(3) 125.6(6) ?
C(3B) P(5) Re(3) 114.3(6) ?
C(611) P(6) C(3B) 109.1(9) ?
C(611) P(6) C(621) 101.1(9) ?
C(3B) P(6) C(621) 96.3(8) ?
C(611) P(6) Re(4) 118.6(7) ?
C(3B) P(6) Re(4) 114.0(5) ?
C(621) P(6) Re(4) 114.8(6) ?
C(711) P(7) C(721) 98.1(8) ?
C(711) P(7) C(4B) 103.4(10) ?
C(721) P(7) C(4B) 102.0(8) ?
C(711) P(7) Re(3) 121.6(7) ?
C(721) P(7) Re(3) 115.7(5) ?
C(4B) P(7) Re(3) 113.2(7) ?
C(821) P(8) C(4B) 100.7(13) ?
C(821) P(8) C(811) 102.0(15) ?
C(4B) P(8) C(811) 107.0(10) ?
C(821) P(8) Re(4) 114.9(7) ?
C(4B) P(8) Re(4) 114.7(7) ?
C(811) P(8) Re(4) 115.8(11) ?
C(10) N(10) C(11) 162.0(17) ?
C(20) N(20) C(21) 152(2) ?
C(30) N(30) C(31) 161.1(18) ?
C(50) N(50) C(51) 165.2(16) ?
C(60) N(60) C(61) 158(2) ?
C(70) N(70) C(71) 165.6(19) ?
N(10) C(10) Re(1) 174.9(13) ?
C(12) C(11) C(16) 120.0(13) ?
C(12) C(11) N(10) 113.1(10) ?
C(16) C(11) N(10) 126.9(10) ?
C(11) C(12) C(13) 120.0(10) ?
C(11) C(12) C(17) 120.6(15) ?
C(13) C(12) C(17) 119.3(15) ?
C(12) C(13) C(14) 120.0(15) ?
C(15) C(14) C(13) 120.0(15) ?
C(14) C(15) C(16) 120.0(15) ?
C(15) C(16) C(11) 120.0(15) ?
C(15) C(16) C(18) 122.6(14) ?
C(11) C(16) C(18) 117.3(14) ?
P(2) C(1B) P(1) 111.2(8) ?
N(20) C(20) Re(2) 174.3(16) ?
N(20) C(21) C(22) 119(2) ?
N(20) C(21) C(26) 122(3) ?
C(22) C(21) C(26) 118(2) ?
C(21) C(22) C(23) 120(3) ?
C(21) C(22) C(27) 123(2) ?
C(23) C(22) C(27) 117(3) ?
C(24) C(23) C(22) 123(5) ?
C(25) C(24) C(23) 121(4) ?
C(26) C(25) C(24) 114(4) ?
C(25) C(26) C(21) 122(4) ?
C(25) C(26) C(28) 117(4) ?
C(21) C(26) C(28) 120(3) ?
P(4) C(2B) P(3) 115.3(9) ?
N(30) C(30) Re(1) 158.6(17) ?
C(36) C(31) N(30) 123.0(16) ?
C(36) C(31) C(32) 120.1(17) ?
N(30) C(31) C(32) 116.9(17) ?
C(33) C(32) C(31) 119(2) ?
C(33) C(32) C(37) 122(2) ?
C(31) C(32) C(37) 119.7(19) ?
C(34) C(33) C(32) 121(2) ?
C(33) C(34) C(35) 118(2) ?
C(36) C(35) C(34) 123(2) ?
C(35) C(36) C(31) 119(2) ?
C(35) C(36) C(38) 123.4(19) ?
C(31) C(36) C(38) 117.9(16) ?
P(5) C(3B) P(6) 114.5(9) ?
O(40) C(40) Re(2) 170.5(17) ?
P(7) C(4B) P(8) 106.4(11) ?
N(50) C(50) Re(3) 174.6(16) ?
C(56) C(51) N(50) 115.7(18) ?
C(56) C(51) C(52) 120.7(17) ?
N(50) C(51) C(52) 123.5(16) ?
C(53) C(52) C(51) 112.0(18) ?
C(53) C(52) C(57) 126(2) ?
C(51) C(52) C(57) 122.4(16) ?
C(54) C(53) C(52) 123(2) ?
C(55) C(54) C(53) 123(3) ?
C(54) C(55) C(56) 120(3) ?
C(51) C(56) C(55) 121(2) ?
C(51) C(56) C(58) 118.6(18) ?
C(55) C(56) C(58) 120(2) ?
N(60) C(60) Re(4) 179.2(18) ?
C(66) C(61) N(60) 118(3) ?
C(66) C(61) C(62) 125(2) ?
N(60) C(61) C(62) 117(2) ?
C(61) C(62) C(67) 124(2) ?
C(61) C(62) C(63) 114(3) ?
C(67) C(62) C(63) 122(3) ?
C(64) C(63) C(62) 115(4) ?
C(65) C(64) C(63) 129(3) ?
C(64) C(65) C(66) 116(3) ?
C(61) C(66) C(65) 121(3) ?
C(61) C(66) C(68) 121(3) ?
C(65) C(66) C(68) 118(3) ?
N(70) C(70) Re(3) 157.6(16) ?
N(70) C(71) C(72) 119.3(17) ?
N(70) C(71) C(76) 119.4(16) ?
C(72) C(71) C(76) 121.2(18) ?
C(71) C(72) C(73) 118(2) ?
C(71) C(72) C(77) 121.4(19) ?
C(73) C(72) C(77) 121(2) ?
C(74) C(73) C(72) 122(2) ?
C(73) C(74) C(75) 117(2) ?
C(76) C(75) C(74) 120(2) ?
C(75) C(76) C(71) 121(2) ?
C(75) C(76) C(78) 118(2) ?
C(71) C(76) C(78) 120.6(18) ?
O(80) C(80) Re(4) 168.3(18) ?
C(116) C(111) C(112) 121.6(18) ?
C(116) C(111) P(1) 123.7(16) ?
C(112) C(111) P(1) 114.6(15) ?
C(113) C(112) C(111) 120(2) ?
C(112) C(113) C(114) 117(2) ?
C(115) C(114) C(113) 122(2) ?
C(116) C(115) C(114) 118(2) ?
C(111) C(116) C(115) 120(2) ?
C(126) C(121) C(122) 117.2(16) ?
C(126) C(121) P(1) 122.3(13) ?
C(122) C(121) P(1) 120.4(15) ?
C(123) C(122) C(121) 122(2) ?
C(122) C(123) C(124) 120(2) ?
C(123) C(124) C(125) 121.6(19) ?
C(124) C(125) C(126) 117(2) ?
C(121) C(126) C(125) 122(2) ?
C(216) C(211) C(212) 119.7(18) ?
C(216) C(211) P(2) 121.7(12) ?
C(212) C(211) P(2) 118.6(15) ?
C(213) C(212) C(211) 120(2) ?
C(214) C(213) C(212) 116(2) ?
C(213) C(214) C(215) 127(3) ?
C(216) C(215) C(214) 115(2) ?
C(211) C(216) C(215) 121(2) ?
C(222) C(221) C(226) 124.0(19) ?
C(222) C(221) P(2) 119.7(15) ?
C(226) C(221) P(2) 116.1(15) ?
C(221) C(222) C(223) 122(2) ?
C(224) C(223) C(222) 118(2) ?
C(225) C(224) C(223) 121(2) ?
C(224) C(225) C(226) 123(2) ?
C(221) C(226) C(225) 112(2) ?
C(312) C(311) C(316) 118.1(18) ?
C(312) C(311) P(3) 125.0(16) ?
C(316) C(311) P(3) 116.6(13) ?
C(311) C(312) C(313) 121(2) ?
C(314) C(313) C(312) 118(2) ?
C(313) C(314) C(315) 126(2) ?
C(314) C(315) C(316) 116(2) ?
C(315) C(316) C(311) 120(2) ?
C(326) C(321) C(322) 118.7(16) ?
C(326) C(321) P(3) 122.0(14) ?
C(322) C(321) P(3) 119.3(14) ?
C(323) C(322) C(321) 122.2(18) ?
C(322) C(323) C(324) 119.8(18) ?
C(323) C(324) C(325) 120.1(18) ?
C(326) C(325) C(324) 121(2) ?
C(325) C(326) C(321) 118(2) ?
C(416) C(411) C(412) 123.9(18) ?
C(416) C(411) P(4) 115.7(13) ?
C(412) C(411) P(4) 120.0(14) ?
C(411) C(412) C(413) 115(2) ?
C(412) C(413) C(414) 122(2) ?
C(415) C(414) C(413) 114(2) ?
C(414) C(415) C(416) 129(2) ?
C(411) C(416) C(415) 117(2) ?
C(422) C(421) C(426) 116.2(18) ?
C(422) C(421) P(4) 120.6(14) ?
C(426) C(421) P(4) 122.8(15) ?
C(421) C(422) C(423) 121(2) ?
C(424) C(423) C(422) 119(2) ?
C(425) C(424) C(423) 121(2) ?
C(424) C(425) C(426) 120.3(19) ?
C(421) C(426) C(425) 121.6(19) ?
C(516) C(511) C(512) 119.7(16) ?
C(516) C(511) P(5) 123.1(14) ?
C(512) C(511) P(5) 116.5(14) ?
C(511) C(512) C(513) 119.3(19) ?
C(514) C(513) C(512) 119(2) ?
C(515) C(514) C(513) 121(2) ?
C(514) C(515) C(516) 120(2) ?
C(511) C(516) C(515) 120.2(19) ?
C(526) C(521) C(522) 119.8(18) ?
C(526) C(521) P(5) 119.8(13) ?
C(522) C(521) P(5) 119.8(15) ?
C(523) C(522) C(521) 118(2) ?
C(522) C(523) C(524) 119(2) ?
C(525) C(524) C(523) 124(2) ?
C(524) C(525) C(526) 121(2) ?
C(525) C(526) C(521) 118.0(19) ?
C(616) C(611) C(612) 119.3(19) ?
C(616) C(611) P(6) 116.4(16) ?
C(612) C(611) P(6) 124.3(16) ?
C(613) C(612) C(611) 124(2) ?
C(612) C(613) C(614) 116(3) ?
C(613) C(614) C(615) 124(2) ?
C(616) C(615) C(614) 116(2) ?
C(615) C(616) C(611) 121(2) ?
C(622) C(621) C(626) 121.2(19) ?
C(622) C(621) P(6) 117.9(16) ?
C(626) C(621) P(6) 120.7(16) ?
C(621) C(622) C(623) 120(2) ?
C(624) C(623) C(622) 119(3) ?
C(625) C(624) C(623) 122(3) ?
C(624) C(625) C(626) 122(3) ?
C(621) C(626) C(625) 116(2) ?
C(712) C(711) C(716) 117.8(18) ?
C(712) C(711) P(7) 122.8(14) ?
C(716) C(711) P(7) 119.4(16) ?
C(713) C(712) C(711) 121(2) ?
C(712) C(713) C(714) 119(2) ?
C(715) C(714) C(713) 121(2) ?
C(714) C(715) C(716) 121(2) ?
C(715) C(716) C(711) 119(2) ?
C(726) C(721) C(722) 121.6(17) ?
C(726) C(721) P(7) 117.2(13) ?
C(722) C(721) P(7) 121.2(15) ?
C(721) C(722) C(723) 119.0(19) ?
C(724) C(723) C(722) 118.1(19) ?
C(723) C(724) C(725) 123(2) ?
C(724) C(725) C(726) 117.9(18) ?
C(721) C(726) C(725) 120.7(18) ?
C(812) C(811) C(816) 131(3) ?
C(812) C(811) P(8) 121(2) ?
C(816) C(811) P(8) 108(3) ?
C(813) C(812) C(811) 116(4) ?
C(812) C(813) C(814) 114(4) ?
C(815) C(814) C(813) 124(4) ?
C(814) C(815) C(816) 129(4) ?
C(811) C(816) C(815) 104(4) ?
C(822) C(821) C(826) 125(4) ?
C(822) C(821) P(8) 116(4) ?
C(826) C(821) P(8) 119(2) ?
C(821) C(822) C(823) 106(4) ?
C(824) C(823) C(822) 124(5) ?
C(825) C(824) C(823) 107(7) ?
C(824) C(825) C(826) 139(8) ?
C(825) C(826) C(821) 116(5) ?

loop_
_geom_bond_atom_site_label_1
_geom_bond_atom_site_label_2
_geom_bond_distance
_geom_bond_publ_flag
Re(1) C(30) 2.033(17) ?
Re(1) C(10) 2.12(2) ?
Re(1) P(1) 2.385(4) ?
Re(1) P(3) 2.407(4) ?
Re(1) Cl(1) 2.470(4) ?
Re(1) Cl(12) 2.492(4) ?
Re(1) Re(2) 3.0434(9) ?
Re(2) C(20) 1.909(19) ?
Re(2) C(40) 1.93(2) ?
Re(2) P(2) 2.383(4) ?
Re(2) P(4) 2.429(4) ?
Re(2) Cl(12) 2.491(4) ?
Re(3) C(70) 2.05(2) ?
Re(3) C(50) 2.038(18) ?
Re(3) P(5) 2.396(4) ?
Re(3) P(7) 2.401(4) ?
Re(3) Cl(2) 2.470(4) ?
Re(3) Cl(34) 2.497(4) ?
Re(3) Re(4) 3.0297(10) ?
Re(4) C(80) 1.94(3) ?
Re(4) C(60) 1.94(2) ?
Re(4) P(8) 2.377(5) ?
Re(4) P(6) 2.440(5) ?
Re(4) Cl(34) 2.507(4) ?
P(1) C(121) 1.824(17) ?
P(1) C(111) 1.855(17) ?
P(1) C(1B) 1.863(17) ?
P(2) C(211) 1.801(18) ?
P(2) C(1B) 1.810(17) ?
P(2) C(221) 1.840(18) ?
P(3) C(311) 1.807(17) ?
P(3) C(321) 1.817(18) ?
P(3) C(2B) 1.849(18) ?
P(4) C(421) 1.790(18) ?
P(4) C(2B) 1.838(19) ?
P(4) C(411) 1.841(18) ?
P(5) C(511) 1.821(17) ?
P(5) C(521) 1.822(18) ?
P(5) C(3B) 1.847(15) ?
P(6) C(611) 1.784(19) ?
P(6) C(3B) 1.85(2) ?
P(6) C(621) 1.870(18) ?
P(7) C(711) 1.820(18) ?
P(7) C(721) 1.847(17) ?
P(7) C(4B) 1.87(2) ?
P(8) C(821) 1.83(3) ?
P(8) C(4B) 1.923(19) ?
P(8) C(811) 1.91(3) ?
O(40) C(40) 1.07(2) ?
O(80) C(80) 1.08(3) ?
N(10) C(10) 1.023(18) ?
N(10) C(11) 1.478(17) ?
N(20) C(20) 1.25(2) ?
N(20) C(21) 1.34(3) ?
N(30) C(30) 1.15(2) ?
N(30) C(31) 1.43(2) ?
N(50) C(50) 1.038(19) ?
N(50) C(51) 1.48(2) ?
N(60) C(60) 1.21(3) ?
N(60) C(61) 1.34(3) ?
N(70) C(70) 1.16(2) ?
N(70) C(71) 1.40(2) ?
C(11) C(12) 1.39(2) ?
C(11) C(16) 1.39(2) ?
C(12) C(13) 1.39(2) ?
C(12) C(17) 1.50(3) ?
C(13) C(14) 1.39(3) ?
C(14) C(15) 1.39(3) ?
C(15) C(16) 1.39(3) ?
C(16) C(18) 1.53(3) ?
C(21) C(22) 1.36(3) ?
C(21) C(26) 1.33(3) ?
C(22) C(23) 1.40(3) ?
C(22) C(27) 1.55(4) ?
C(23) C(24) 1.24(8) ?
C(24) C(25) 1.43(10) ?
C(25) C(26) 1.46(5) ?
C(26) C(28) 1.55(5) ?
C(31) C(36) 1.38(3) ?
C(31) C(32) 1.43(3) ?
C(32) C(33) 1.37(3) ?
C(32) C(37) 1.51(3) ?
C(33) C(34) 1.38(4) ?
C(34) C(35) 1.40(3) ?
C(35) C(36) 1.34(2) ?
C(36) C(38) 1.58(3) ?
C(51) C(56) 1.40(3) ?
C(51) C(52) 1.47(3) ?
C(52) C(53) 1.49(3) ?
C(52) C(57) 1.49(3) ?
C(53) C(54) 1.37(4) ?
C(54) C(55) 1.30(4) ?
C(55) C(56) 1.40(3) ?
C(56) C(58) 1.54(3) ?
C(61) C(66) 1.34(4) ?
C(61) C(62) 1.42(4) ?
C(62) C(67) 1.50(4) ?
C(62) C(63) 1.49(4) ?
C(63) C(64) 1.43(5) ?
C(64) C(65) 1.29(4) ?
C(65) C(66) 1.44(4) ?
C(66) C(68) 1.48(5) ?
C(71) C(72) 1.36(3) ?
C(71) C(76) 1.38(3) ?
C(72) C(73) 1.45(3) ?
C(72) C(77) 1.57(3) ?
C(73) C(74) 1.35(3) ?
C(74) C(75) 1.44(3) ?
C(75) C(76) 1.37(3) ?
C(76) C(78) 1.54(3) ?
C(111) C(116) 1.39(3) ?
C(111) C(112) 1.43(3) ?
C(112) C(113) 1.41(3) ?
C(113) C(114) 1.47(3) ?
C(114) C(115) 1.40(3) ?
C(115) C(116) 1.42(3) ?
C(121) C(126) 1.40(3) ?
C(121) C(122) 1.49(2) ?
C(122) C(123) 1.33(3) ?
C(123) C(124) 1.42(4) ?
C(124) C(125) 1.43(3) ?
C(125) C(126) 1.44(3) ?
C(211) C(216) 1.36(3) ?
C(211) C(212) 1.49(2) ?
C(212) C(213) 1.38(3) ?
C(213) C(214) 1.36(4) ?
C(214) C(215) 1.41(4) ?
C(215) C(216) 1.44(3) ?
C(221) C(222) 1.38(3) ?
C(221) C(226) 1.43(3) ?
C(222) C(223) 1.44(3) ?
C(223) C(224) 1.39(3) ?
C(224) C(225) 1.39(4) ?
C(225) C(226) 1.51(3) ?
C(311) C(312) 1.38(2) ?
C(311) C(316) 1.48(3) ?
C(312) C(313) 1.47(3) ?
C(313) C(314) 1.32(3) ?
C(314) C(315) 1.40(3) ?
C(315) C(316) 1.46(3) ?
C(321) C(326) 1.40(3) ?
C(321) C(322) 1.43(2) ?
C(322) C(323) 1.33(2) ?
C(323) C(324) 1.40(3) ?
C(324) C(325) 1.38(3) ?
C(325) C(326) 1.41(3) ?
C(411) C(416) 1.37(3) ?
C(411) C(412) 1.43(2) ?
C(412) C(413) 1.46(3) ?
C(413) C(414) 1.49(4) ?
C(414) C(415) 1.33(4) ?
C(415) C(416) 1.39(3) ?
C(421) C(422) 1.39(3) ?
C(421) C(426) 1.39(2) ?
C(422) C(423) 1.44(3) ?
C(423) C(424) 1.38(3) ?
C(424) C(425) 1.31(3) ?
C(425) C(426) 1.44(3) ?
C(511) C(516) 1.40(2) ?
C(511) C(512) 1.41(2) ?
C(512) C(513) 1.44(3) ?
C(513) C(514) 1.39(3) ?
C(514) C(515) 1.38(3) ?
C(515) C(516) 1.41(3) ?
C(521) C(526) 1.47(3) ?
C(521) C(522) 1.42(3) ?
C(522) C(523) 1.48(3) ?
C(523) C(524) 1.38(4) ?
C(524) C(525) 1.34(3) ?
C(525) C(526) 1.41(3) ?
C(611) C(616) 1.41(3) ?
C(611) C(612) 1.44(3) ?
C(612) C(613) 1.38(3) ?
C(613) C(614) 1.40(4) ?
C(614) C(615) 1.50(4) ?
C(615) C(616) 1.40(3) ?
C(621) C(622) 1.39(3) ?
C(621) C(626) 1.39(3) ?
C(622) C(623) 1.44(3) ?
C(623) C(624) 1.39(4) ?
C(624) C(625) 1.30(4) ?
C(625) C(626) 1.49(3) ?
C(711) C(712) 1.42(3) ?
C(711) C(716) 1.44(3) ?
C(712) C(713) 1.36(3) ?
C(713) C(714) 1.44(3) ?
C(714) C(715) 1.32(3) ?
C(715) C(716) 1.42(3) ?
C(721) C(726) 1.39(2) ?
C(721) C(722) 1.39(2) ?
C(722) C(723) 1.44(3) ?
C(723) C(724) 1.40(3) ?
C(724) C(725) 1.41(3) ?
C(725) C(726) 1.40(3) ?
C(811) C(812) 1.44(5) ?
C(811) C(816) 1.52(4) ?
C(812) C(813) 1.43(4) ?
C(813) C(814) 1.56(7) ?
C(814) C(815) 1.23(9) ?
C(815) C(816) 1.53(6) ?
C(821) C(822) 1.43(5) ?
C(821) C(826) 1.41(5) ?
C(822) C(823) 1.76(7) ?
C(823) C(824) 1.44(11) ?
C(824) C(825) 1.25(8) ?
C(825) C(826) 1.37(5) ?
